data_7059713
loop_
_publ_author_name
'Roy, Satabdi'
'Banerjee, Atanu'
'Lima, Sudhir'
'Horn Jr, Adolfo'
'Sampaio, Raquel M. S. N.'
'Ribeiro, N\'adia'
'Correia, Isabel'
'Avecilla, Fernando'
'Carvalho, M. Fernanda N. N.'
'Kuznetsov, Maxim L.'
'Pessoa, Jo\~ao Costa'
'Kaminsky, Werner'
'Dinda, Rupam'

_publ_section_title
;
 Unusual chemistry of Cu(ii) salan complexes: synthesis, characterization
 and superoxide dismutase activity
;
_journal_issue 27
_journal_name_full 'New Journal of Chemistry'
_journal_page_first 11457
_journal_page_last 11470
_journal_paper_doi 10.1039/D0NJ01892A
_journal_volume 44
_journal_year 2020
_chemical_formula_moiety 'C28 H42 Cl2 Cu N2 O3 S'
_chemical_formula_sum 'C28 H42 Cl2 Cu N2 O3 S'
_chemical_formula_weight 621.14
_chemical_name_common SA_35
_chemical_name_systematic
;
 SA_35
;
_space_group_IT_number 14
_space_group_name_Hall '-P 2yn'
_space_group_name_H-M_alt 'P 1 21/n 1'
_symmetry_cell_setting monoclinic
_symmetry_Int_Tables_number 14
_symmetry_space_group_name_Hall '-P 2yn'
_symmetry_space_group_name_H-M 'P 1 21/n 1'
_atom_sites_solution_hydrogens geom
_atom_sites_solution_primary direct
_atom_sites_solution_secondary difmap
_audit_conform_dict_location ftp://ftp.iucr.org/pub/cif_core.dic
_audit_conform_dict_name cif_core.dic
_audit_conform_dict_version 2.4
_audit_creation_date 2016-07-13T11:29:17-00:00
_audit_creation_method 'WinGX routine CIF_UPDATE'
_audit_update_record
;
2019-10-31 deposited with the CCDC.	2020-06-18 downloaded from the CCDC.
;
_cell_angle_alpha 90
_cell_angle_beta 88.723(2)
_cell_angle_gamma 90
_cell_formula_units_Z 4
_cell_length_a 13.4263(11)
_cell_length_b 10.4815(7)
_cell_length_c 22.0703(19)
_cell_measurement_reflns_used 19872
_cell_measurement_temperature 295(2)
_cell_measurement_theta_max 20
_cell_measurement_theta_min 3
_cell_volume 3105.1(4)
_computing_cell_refinement 'HKL Scalepack (Otwinowski & Minor 1997)'
_computing_data_collection KappaCCD
_computing_data_reduction 'HKL Scalepack (Otwinowski & Minor 1997)'
_computing_molecular_graphics 'maXus, Zortep'
_computing_publication_material 'SHELXL-97 (Sheldrick, 1997)'
_computing_structure_refinement 'SHELXL-97 (Sheldrick, 2008)'
_computing_structure_solution SIR97
_diffrn_ambient_temperature 295(2)
_diffrn_measured_fraction_theta_full 0.994
_diffrn_measured_fraction_theta_max 0.99
_diffrn_measurement_device_type 'Nonius KappaCCD'
_diffrn_measurement_method '\f and \w scans'
_diffrn_radiation_monochromator graphite
_diffrn_radiation_type MoK\a
_diffrn_radiation_wavelength 0.71073
_diffrn_reflns_av_R_equivalents 0.1714
_diffrn_reflns_av_unetI/netI 0.145
_diffrn_reflns_limit_h_max 15
_diffrn_reflns_limit_h_min -16
_diffrn_reflns_limit_k_max 12
_diffrn_reflns_limit_k_min -12
_diffrn_reflns_limit_l_max 26
_diffrn_reflns_limit_l_min -25
_diffrn_reflns_number 19872
_diffrn_reflns_theta_full 25
_diffrn_reflns_theta_max 25.35
_diffrn_reflns_theta_min 2.15
_diffrn_source 'fine-focus sealed tube'
_exptl_absorpt_coefficient_mu 0.973
_exptl_absorpt_correction_T_max 0.953
_exptl_absorpt_correction_T_min 0.759
_exptl_absorpt_correction_type multi-scan
_exptl_absorpt_process_details HKL2008
_exptl_crystal_colour blue
_exptl_crystal_density_diffrn 1.329
_exptl_crystal_density_method 'not measured'
_exptl_crystal_description prism
_exptl_crystal_F_000 1308
_exptl_crystal_size_max 0.3
_exptl_crystal_size_mid 0.13
_exptl_crystal_size_min 0.05
_refine_diff_density_max 0.288
_refine_diff_density_min -0.435
_refine_diff_density_rms 0.07
_refine_ls_extinction_method none
_refine_ls_goodness_of_fit_ref 0.983
_refine_ls_hydrogen_treatment constr
_refine_ls_matrix_type full
_refine_ls_number_parameters 355
_refine_ls_number_reflns 5643
_refine_ls_number_restraints 6
_refine_ls_restrained_S_all 0.983
_refine_ls_R_factor_all 0.2172
_refine_ls_R_factor_gt 0.071
_refine_ls_shift/su_max 0.001
_refine_ls_shift/su_mean 0
_refine_ls_structure_factor_coef Fsqd
_refine_ls_weighting_details 'calc w=1/[\s^2^(Fo^2^)+(0.0643P)^2^+0.0000P] where P=(Fo^2^+2Fc^2^)/3'
_refine_ls_weighting_scheme calc
_refine_ls_wR_factor_gt 0.1341
_refine_ls_wR_factor_ref 0.1841
_reflns_number_gt 1952
_reflns_number_total 5643
_reflns_threshold_expression >2\s(I)
_cod_data_source_file d0nj01892a2.cif
_cod_data_source_block new
_cod_depositor_comments
;Adding full bibliography for 7059712--7059715.cif.

 Adding full bibliography for 7059712--7059715.cif.
;
_cod_original_sg_symbol_H-M 'P 21/n'
_cod_database_code 7059713

loop_
_symmetry_equiv_pos_as_xyz
'x, y, z'
'-x+1/2, y+1/2, -z+1/2'
'-x, -y, -z'
'x-1/2, -y-1/2, z-1/2'

loop_
_atom_site_label
_atom_site_type_symbol
_atom_site_fract_x
_atom_site_fract_y
_atom_site_fract_z
_atom_site_U_iso_or_equiv
_atom_site_adp_type
_atom_site_occupancy
_atom_site_symmetry_multiplicity
_atom_site_calc_flag
_atom_site_refinement_flags
_atom_site_disorder_assembly
_atom_site_disorder_group
C1 C 0.7653(5) -0.1629(8) 0.9632(4) 0.092(2) Uani 1 1 d . . .
C2 C 0.8094(5) -0.2801(9) 0.9786(3) 0.091(2) Uani 1 1 d . . .
C3 C 0.8324(5) -0.3649(8) 0.9340(4) 0.114(3) Uani 1 1 d . . .
H3 H 0.8623 -0.4419 0.9438 0.137 Uiso 1 1 calc R . .
C4 C 0.8116(6) -0.3379(11) 0.8734(4) 0.124(3) Uani 1 1 d . . .
C5 C 0.7685(7) -0.2256(11) 0.8563(4) 0.116(3) Uani 1 1 d . . .
C6 C 0.7421(5) -0.1355(9) 0.9010(3) 0.096(2) Uani 1 1 d . . .
C7 C 0.6870(6) -0.0152(9) 0.8856(3) 0.106(2) Uani 1 1 d . . .
H7A H 0.6954 -0.0011 0.8424 0.128 Uiso 1 1 calc R . .
H7B H 0.6167 -0.0303 0.8936 0.128 Uiso 1 1 calc R . .
C8 C 0.7480(7) -0.2021(10) 0.7887(3) 0.167(4) Uani 1 1 d . . .
H8A H 0.8048 -0.1615 0.7698 0.251 Uiso 1 1 calc R . .
H8B H 0.6908 -0.1479 0.7852 0.251 Uiso 1 1 calc R . .
H8C H 0.7357 -0.282 0.769 0.251 Uiso 1 1 calc R . .
C9 C 0.8330(6) -0.2999(8) 1.0445(4) 0.116(3) Uani 1 1 d . . .
H9 H 0.8537 -0.2164 1.0597 0.139 Uiso 1 1 calc R . .
C10 C 0.7363(7) -0.3337(8) 1.0803(3) 0.136(3) Uani 1 1 d . . .
H10A H 0.7098 -0.4123 1.0652 0.204 Uiso 1 1 calc R . .
H10B H 0.6884 -0.2668 1.0754 0.204 Uiso 1 1 calc R . .
H10C H 0.7508 -0.343 1.1225 0.204 Uiso 1 1 calc R . .
C11 C 0.9168(8) -0.3884(11) 1.0570(4) 0.201(5) Uani 1 1 d . . .
H11A H 0.8978 -0.474 1.0468 0.301 Uiso 1 1 calc R . .
H11B H 0.9324 -0.3843 1.0991 0.301 Uiso 1 1 calc R . .
H11C H 0.9742 -0.3641 1.0329 0.301 Uiso 1 1 calc R . .
C12 C 0.5829(5) 0.1093(7) 1.1210(3) 0.084(2) Uani 1 1 d . . .
C13 C 0.6039(5) 0.0890(8) 1.1821(3) 0.087(2) Uani 1 1 d . . .
C14 C 0.5712(5) 0.1781(9) 1.2237(4) 0.103(2) Uani 1 1 d . . .
H14 H 0.5804 0.1632 1.2648 0.123 Uiso 1 1 calc R . .
C15 C 0.5246(6) 0.2900(9) 1.2058(4) 0.109(3) Uani 1 1 d . . .
C16 C 0.5004(6) 0.3131(8) 1.1478(5) 0.110(3) Uani 1 1 d . . .
C17 C 0.5292(5) 0.2198(8) 1.1036(4) 0.095(2) Uani 1 1 d . . .
C18 C 0.4997(6) 0.2256(7) 1.0363(4) 0.108(2) Uani 1 1 d . . .
H18A H 0.4627 0.1495 1.0258 0.129 Uiso 1 1 calc R . .
H18B H 0.4576 0.2992 1.0296 0.129 Uiso 1 1 calc R . .
C19 C 0.4467(7) 0.4348(8) 1.1286(4) 0.166(4) Uani 1 1 d . . .
H19A H 0.4249 0.481 1.164 0.248 Uiso 1 1 calc R . .
H19B H 0.3902 0.4128 1.1049 0.248 Uiso 1 1 calc R . .
H19C H 0.4915 0.487 1.1049 0.248 Uiso 1 1 calc R . .
C20 C 0.6564(6) -0.0315(8) 1.2002(3) 0.104(2) Uani 1 1 d . . .
H20 H 0.7017 -0.0542 1.1664 0.125 Uiso 1 1 calc R . .
C21 C 0.7195(6) -0.0202(9) 1.2560(4) 0.149(3) Uani 1 1 d . . .
H21A H 0.7635 0.0516 1.2517 0.223 Uiso 1 1 calc R . .
H21B H 0.7579 -0.0966 1.2607 0.223 Uiso 1 1 calc R . .
H21C H 0.6769 -0.0082 1.2911 0.223 Uiso 1 1 calc R . .
C22 C 0.5835(7) -0.1406(8) 1.2078(3) 0.129(3) Uani 1 1 d . . .
H22A H 0.537 -0.1215 1.2402 0.193 Uiso 1 1 calc R . .
H22B H 0.6191 -0.2173 1.2171 0.193 Uiso 1 1 calc R . .
H22C H 0.5481 -0.1522 1.1708 0.193 Uiso 1 1 calc R . .
C23 C 0.6434(6) 0.3545(7) 1.0083(4) 0.133(3) Uani 1 1 d . . .
H23A H 0.6034 0.4247 0.9951 0.199 Uiso 1 1 calc R . .
H23B H 0.7053 0.3536 0.9857 0.199 Uiso 1 1 calc R . .
H23C H 0.6563 0.3637 1.0507 0.199 Uiso 1 1 calc R . .
C24 C 0.5620(7) 0.2267(7) 0.9327(4) 0.119(3) Uani 1 1 d . . .
H24A H 0.5178 0.1549 0.9268 0.143 Uiso 1 1 calc R . .
H24B H 0.5275 0.3039 0.921 0.143 Uiso 1 1 calc R . .
C25 C 0.6552(7) 0.2105(8) 0.8942(3) 0.117(3) Uani 1 1 d . . .
H25A H 0.6374 0.1955 0.8524 0.141 Uiso 1 1 calc R . .
H25B H 0.6947 0.2878 0.8956 0.141 Uiso 1 1 calc R . .
C26 C 0.8207(6) 0.1307(9) 0.9044(4) 0.143(3) Uani 1 1 d . . .
H26A H 0.8607 0.0634 0.9205 0.214 Uiso 1 1 calc R . .
H26B H 0.8376 0.2099 0.9235 0.214 Uiso 1 1 calc R . .
H26C H 0.833 0.1373 0.8615 0.214 Uiso 1 1 calc R . .
N1 N 0.7139(5) 0.1023(7) 0.9163(3) 0.1007(19) Uani 1 1 d . A .
N2 N 0.5902(4) 0.2347(5) 0.9983(3) 0.0898(17) Uani 1 1 d . A .
O1 O 0.7424(4) -0.0816(5) 1.0065(2) 0.1071(15) Uani 1 1 d . A .
O2 O 0.6093(4) 0.0245(4) 1.0789(2) 0.0949(14) Uani 1 1 d . A .
Cl1 Cl 0.8460(2) -0.4596(3) 0.82132(12) 0.1976(14) Uani 1 1 d . . .
Cl2 Cl 0.4898(2) 0.3975(3) 1.26375(13) 0.1750(12) Uani 1 1 d . . .
Cu1 Cu 0.67670(6) 0.07496(8) 1.00614(4) 0.0883(4) Uani 1 1 d . . .
S1 S 0.8510(3) 0.1267(5) 1.09970(17) 0.1621(17) Uani 0.729(4) 1 d PD A 1
O3 O 0.8075(9) 0.2034(11) 1.0479(5) 0.121(3) Uani 0.729(4) 1 d PD A 1
C27 C 0.9647(11) 0.063(2) 1.0720(9) 0.230(9) Uani 0.729(4) 1 d PD A 1
H27A H 0.9519 0.0017 1.041 0.345 Uiso 0.729(4) 1 calc PR A 1
H27B H 0.9992 0.0233 1.1045 0.345 Uiso 0.729(4) 1 calc PR A 1
H27C H 1.0051 0.131 1.0553 0.345 Uiso 0.729(4) 1 calc PR A 1
C28 C 0.9313(15) 0.2511(19) 1.1263(10) 0.278(13) Uani 0.729(4) 1 d PD A 1
H28A H 0.9678 0.2874 1.0925 0.418 Uiso 0.729(4) 1 calc PR A 1
H28B H 0.9771 0.2161 1.1546 0.418 Uiso 0.729(4) 1 calc PR A 1
H28C H 0.8919 0.3162 1.1458 0.418 Uiso 0.729(4) 1 calc PR A 1
S1B S 0.9103(8) 0.1828(15) 1.0639(5) 0.1621(17) Uani 0.271(4) 1 d PD A 2
O3B O 0.814(3) 0.160(4) 1.0301(17) 0.121(3) Uani 0.271(4) 1 d PD A 2
C28B C 0.869(3) 0.247(6) 1.1349(16) 0.230(9) Uani 0.271(4) 1 d PD A 2
H28D H 0.8224 0.3148 1.1281 0.345 Uiso 0.271(4) 1 calc PR A 2
H28E H 0.9246 0.2787 1.1565 0.345 Uiso 0.271(4) 1 calc PR A 2
H28F H 0.8363 0.1808 1.1584 0.345 Uiso 0.271(4) 1 calc PR A 2
C27B C 0.902(5) 0.038(3) 1.109(2) 0.278(13) Uani 0.271(4) 1 d PD A 2
H27D H 0.8342 0.0075 1.1097 0.418 Uiso 0.271(4) 1 calc PR A 2
H27E H 0.9216 0.0556 1.1496 0.418 Uiso 0.271(4) 1 calc PR A 2
H27F H 0.9447 -0.0261 1.0915 0.418 Uiso 0.271(4) 1 calc PR A 2

loop_
_atom_site_aniso_label
_atom_site_aniso_U_11
_atom_site_aniso_U_22
_atom_site_aniso_U_33
_atom_site_aniso_U_23
_atom_site_aniso_U_13
_atom_site_aniso_U_12
C1 0.096(5) 0.097(6) 0.083(6) -0.009(5) -0.003(4) 0.008(5)
C2 0.079(5) 0.121(7) 0.074(6) -0.005(5) 0.006(4) 0.025(5)
C3 0.099(6) 0.141(7) 0.102(7) -0.023(6) 0.003(5) 0.038(5)
C4 0.111(7) 0.185(10) 0.076(6) -0.038(7) 0.000(5) 0.014(7)
C5 0.109(7) 0.160(9) 0.079(7) -0.008(7) -0.019(5) -0.013(6)
C6 0.103(6) 0.125(7) 0.060(5) -0.003(5) -0.007(4) -0.013(5)
C7 0.107(6) 0.133(7) 0.080(5) 0.033(5) -0.012(4) -0.015(6)
C8 0.196(9) 0.239(12) 0.066(6) -0.017(6) -0.010(6) -0.002(8)
C9 0.125(7) 0.127(7) 0.094(6) 0.013(5) 0.002(5) 0.056(6)
C10 0.173(9) 0.152(8) 0.083(6) 0.023(5) -0.001(6) 0.020(7)
C11 0.204(11) 0.256(13) 0.144(9) 0.015(9) -0.031(8) 0.096(10)
C12 0.096(5) 0.072(5) 0.083(6) 0.007(4) -0.006(4) 0.009(4)
C13 0.097(5) 0.098(6) 0.065(5) -0.007(5) -0.010(4) 0.019(4)
C14 0.090(5) 0.129(7) 0.089(6) -0.007(6) -0.005(4) 0.015(5)
C15 0.111(6) 0.108(7) 0.108(7) -0.027(6) -0.014(5) 0.015(5)
C16 0.119(7) 0.082(6) 0.130(8) -0.002(6) -0.012(6) 0.011(5)
C17 0.087(5) 0.092(6) 0.105(6) 0.001(5) -0.013(4) -0.004(4)
C18 0.103(6) 0.109(6) 0.111(7) 0.035(5) -0.006(5) 0.000(5)
C19 0.168(9) 0.109(7) 0.219(11) 0.016(7) 0.014(8) 0.048(7)
C20 0.124(6) 0.121(7) 0.067(5) 0.014(4) -0.006(4) 0.019(6)
C21 0.137(7) 0.199(9) 0.114(7) 0.011(6) -0.058(6) 0.025(6)
C22 0.179(8) 0.112(7) 0.097(6) 0.008(5) -0.039(6) 0.009(7)
C23 0.153(8) 0.089(6) 0.157(8) 0.033(5) -0.041(6) -0.030(6)
C24 0.136(7) 0.101(6) 0.123(7) 0.039(5) -0.052(6) -0.011(5)
C25 0.140(7) 0.117(7) 0.095(6) 0.041(5) -0.031(6) -0.023(6)
C26 0.116(7) 0.195(10) 0.117(7) 0.033(6) -0.008(5) -0.046(6)
N1 0.094(5) 0.124(6) 0.085(4) 0.028(4) -0.025(3) -0.028(4)
N2 0.101(5) 0.072(4) 0.098(5) 0.023(3) -0.033(4) -0.018(3)
O1 0.140(4) 0.114(4) 0.067(3) -0.003(3) -0.014(3) 0.036(3)
O2 0.133(4) 0.076(3) 0.075(3) 0.011(3) -0.007(3) 0.011(3)
Cl1 0.209(3) 0.252(4) 0.132(2) -0.084(2) 0.000(2) 0.051(2)
Cl2 0.183(2) 0.156(2) 0.185(3) -0.074(2) 0.022(2) 0.0273(18)
Cu1 0.0936(6) 0.0981(7) 0.0739(6) 0.0165(5) -0.0174(4) -0.0096(6)
S1 0.094(3) 0.279(5) 0.114(3) 0.019(3) -0.024(2) -0.028(3)
O3 0.126(5) 0.124(10) 0.116(9) -0.025(5) -0.060(6) -0.010(5)
C27 0.145(14) 0.29(2) 0.256(19) -0.043(17) -0.055(13) 0.099(15)
C28 0.27(2) 0.210(18) 0.37(3) -0.124(18) -0.21(2) 0.027(18)
S1B 0.094(3) 0.279(5) 0.114(3) 0.019(3) -0.024(2) -0.028(3)
O3B 0.126(5) 0.124(10) 0.116(9) -0.025(5) -0.060(6) -0.010(5)
C28B 0.145(14) 0.29(2) 0.256(19) -0.043(17) -0.055(13) 0.099(15)
C27B 0.27(2) 0.210(18) 0.37(3) -0.124(18) -0.21(2) 0.027(18)

loop_
_atom_type_symbol
_atom_type_description
_atom_type_scat_dispersion_real
_atom_type_scat_dispersion_imag
_atom_type_scat_source
C C 0.0033 0.0016 'International Tables Vol C Tables 4.2.6.8 and 6.1.1.4'
H H 0 0 'International Tables Vol C Tables 4.2.6.8 and 6.1.1.4'
N N 0.0061 0.0033 'International Tables Vol C Tables 4.2.6.8 and 6.1.1.4'
O O 0.0106 0.006 'International Tables Vol C Tables 4.2.6.8 and 6.1.1.4'
Cl Cl 0.1484 0.1585 'International Tables Vol C Tables 4.2.6.8 and 6.1.1.4'
Cu Cu 0.3201 1.2651 'International Tables Vol C Tables 4.2.6.8 and 6.1.1.4'
S S 0.1246 0.1234 'International Tables Vol C Tables 4.2.6.8 and 6.1.1.4'

loop_
_geom_angle_atom_site_label_1
_geom_angle_atom_site_label_2
_geom_angle_atom_site_label_3
_geom_angle
_geom_angle_site_symmetry_1
_geom_angle_site_symmetry_3
_geom_angle_publ_flag
O1 C1 C2 118.9(7) . . ?
O1 C1 C6 120.8(8) . . ?
C2 C1 C6 120.3(7) . . ?
C3 C2 C1 119.1(7) . . ?
C3 C2 C9 124.0(8) . . ?
C1 C2 C9 116.8(7) . . ?
C2 C3 C4 120.9(8) . . ?
C2 C3 H3 119.6 . . ?
C4 C3 H3 119.6 . . ?
C5 C4 C3 122.1(8) . . ?
C5 C4 Cl1 123.1(8) . . ?
C3 C4 Cl1 114.8(9) . . ?
C4 C5 C6 119.0(8) . . ?
C4 C5 C8 119.4(9) . . ?
C6 C5 C8 121.6(9) . . ?
C5 C6 C1 118.5(8) . . ?
C5 C6 C7 121.5(8) . . ?
C1 C6 C7 120.0(7) . . ?
N1 C7 C6 118.5(6) . . ?
N1 C7 H7A 107.7 . . ?
C6 C7 H7A 107.7 . . ?
N1 C7 H7B 107.7 . . ?
C6 C7 H7B 107.7 . . ?
H7A C7 H7B 107.1 . . ?
C5 C8 H8A 109.5 . . ?
C5 C8 H8B 109.5 . . ?
H8A C8 H8B 109.5 . . ?
C5 C8 H8C 109.5 . . ?
H8A C8 H8C 109.5 . . ?
H8B C8 H8C 109.5 . . ?
C11 C9 C2 116.0(7) . . ?
C11 C9 C10 113.1(8) . . ?
C2 C9 C10 109.4(7) . . ?
C11 C9 H9 105.8 . . ?
C2 C9 H9 105.8 . . ?
C10 C9 H9 105.8 . . ?
C9 C10 H10A 109.5 . . ?
C9 C10 H10B 109.5 . . ?
H10A C10 H10B 109.5 . . ?
C9 C10 H10C 109.5 . . ?
H10A C10 H10C 109.5 . . ?
H10B C10 H10C 109.5 . . ?
C9 C11 H11A 109.5 . . ?
C9 C11 H11B 109.5 . . ?
H11A C11 H11B 109.5 . . ?
C9 C11 H11C 109.5 . . ?
H11A C11 H11C 109.5 . . ?
H11B C11 H11C 109.5 . . ?
O2 C12 C13 121.1(7) . . ?
O2 C12 C17 119.0(7) . . ?
C13 C12 C17 119.8(7) . . ?
C14 C13 C12 118.2(7) . . ?
C14 C13 C20 122.5(7) . . ?
C12 C13 C20 119.2(7) . . ?
C13 C14 C15 121.4(7) . . ?
C13 C14 H14 119.3 . . ?
C15 C14 H14 119.3 . . ?
C16 C15 C14 122.7(8) . . ?
C16 C15 Cl2 120.6(8) . . ?
C14 C15 Cl2 116.5(7) . . ?
C15 C16 C17 117.2(8) . . ?
C15 C16 C19 122.4(9) . . ?
C17 C16 C19 120.3(9) . . ?
C12 C17 C16 120.3(8) . . ?
C12 C17 C18 115.7(7) . . ?
C16 C17 C18 123.9(8) . . ?
N2 C18 C17 109.0(6) . . ?
N2 C18 H18A 109.9 . . ?
C17 C18 H18A 109.9 . . ?
N2 C18 H18B 109.9 . . ?
C17 C18 H18B 109.9 . . ?
H18A C18 H18B 108.3 . . ?
C16 C19 H19A 109.5 . . ?
C16 C19 H19B 109.5 . . ?
H19A C19 H19B 109.5 . . ?
C16 C19 H19C 109.5 . . ?
H19A C19 H19C 109.5 . . ?
H19B C19 H19C 109.5 . . ?
C13 C20 C22 110.9(7) . . ?
C13 C20 C21 115.0(7) . . ?
C22 C20 C21 109.9(7) . . ?
C13 C20 H20 106.8 . . ?
C22 C20 H20 106.8 . . ?
C21 C20 H20 106.8 . . ?
C20 C21 H21A 109.5 . . ?
C20 C21 H21B 109.5 . . ?
H21A C21 H21B 109.5 . . ?
C20 C21 H21C 109.5 . . ?
H21A C21 H21C 109.5 . . ?
H21B C21 H21C 109.5 . . ?
C20 C22 H22A 109.5 . . ?
C20 C22 H22B 109.5 . . ?
H22A C22 H22B 109.5 . . ?
C20 C22 H22C 109.5 . . ?
H22A C22 H22C 109.5 . . ?
H22B C22 H22C 109.5 . . ?
N2 C23 H23A 109.5 . . ?
N2 C23 H23B 109.5 . . ?
H23A C23 H23B 109.5 . . ?
N2 C23 H23C 109.5 . . ?
H23A C23 H23C 109.5 . . ?
H23B C23 H23C 109.5 . . ?
C25 C24 N2 109.0(6) . . ?
C25 C24 H24A 109.9 . . ?
N2 C24 H24A 109.9 . . ?
C25 C24 H24B 109.9 . . ?
N2 C24 H24B 109.9 . . ?
H24A C24 H24B 108.3 . . ?
N1 C25 C24 110.1(6) . . ?
N1 C25 H25A 109.6 . . ?
C24 C25 H25A 109.6 . . ?
N1 C25 H25B 109.6 . . ?
C24 C25 H25B 109.6 . . ?
H25A C25 H25B 108.1 . . ?
N1 C26 H26A 109.5 . . ?
N1 C26 H26B 109.5 . . ?
H26A C26 H26B 109.5 . . ?
N1 C26 H26C 109.5 . . ?
H26A C26 H26C 109.5 . . ?
H26B C26 H26C 109.5 . . ?
C7 N1 C25 111.0(6) . . ?
C7 N1 C26 109.7(7) . . ?
C25 N1 C26 108.1(7) . . ?
C7 N1 Cu1 105.9(4) . . ?
C25 N1 Cu1 107.9(5) . . ?
C26 N1 Cu1 114.4(4) . . ?
C23 N2 C18 111.8(6) . . ?
C23 N2 C24 109.1(6) . . ?
C18 N2 C24 108.9(6) . . ?
C23 N2 Cu1 114.2(4) . . ?
C18 N2 Cu1 111.3(4) . . ?
C24 N2 Cu1 101.0(4) . . ?
C1 O1 Cu1 132.2(5) . . ?
C12 O2 Cu1 121.3(4) . . ?
O1 Cu1 O2 88.1(2) . . ?
O1 Cu1 N2 172.0(2) . . ?
O2 Cu1 N2 92.2(2) . . ?
O1 Cu1 N1 91.3(2) . . ?
O2 Cu1 N1 162.8(2) . . ?
N2 Cu1 N1 86.0(3) . . ?
O1 Cu1 O3B 87.3(9) . . ?
O2 Cu1 O3B 107.8(12) . . ?
N2 Cu1 O3B 100.2(9) . . ?
N1 Cu1 O3B 89.3(13) . . ?
O1 Cu1 O3 98.1(3) . . ?
O2 Cu1 O3 99.7(4) . . ?
N2 Cu1 O3 89.7(3) . . ?
N1 Cu1 O3 97.3(4) . . ?
O3B Cu1 O3 13.7(11) . . ?
O3 S1 C27 106.4(9) . . ?
O3 S1 C28 96.0(9) . . ?
C27 S1 C28 82.2(9) . . ?
S1 O3 Cu1 106.7(8) . . ?
S1 C27 H27A 109.5 . . ?
S1 C27 H27B 109.5 . . ?
H27A C27 H27B 109.5 . . ?
S1 C27 H27C 109.5 . . ?
H27A C27 H27C 109.5 . . ?
H27B C27 H27C 109.5 . . ?
S1 C28 H28A 109.5 . . ?
S1 C28 H28B 109.5 . . ?
H28A C28 H28B 109.5 . . ?
S1 C28 H28C 109.5 . . ?
H28A C28 H28C 109.5 . . ?
H28B C28 H28C 109.5 . . ?
O3B S1B C28B 103.8(19) . . ?
O3B S1B C27B 95(2) . . ?
C28B S1B C27B 79.5(17) . . ?
S1B O3B Cu1 160(3) . . ?
S1B C28B H28D 109.5 . . ?
S1B C28B H28E 109.5 . . ?
H28D C28B H28E 109.5 . . ?
S1B C28B H28F 109.5 . . ?
H28D C28B H28F 109.5 . . ?
H28E C28B H28F 109.5 . . ?
S1B C27B H27D 109.5 . . ?
S1B C27B H27E 109.5 . . ?
H27D C27B H27E 109.5 . . ?
S1B C27B H27F 109.5 . . ?
H27D C27B H27F 109.5 . . ?
H27E C27B H27F 109.5 . . ?

loop_
_geom_bond_atom_site_label_1
_geom_bond_atom_site_label_2
_geom_bond_distance
_geom_bond_site_symmetry_2
_geom_bond_publ_flag
C1 O1 1.312(7) . ?
C1 C2 1.408(9) . ?
C1 C6 1.443(9) . ?
C2 C3 1.356(9) . ?
C2 C9 1.511(9) . ?
C3 C4 1.401(10) . ?
C3 H3 0.93 . ?
C4 C5 1.368(11) . ?
C4 Cl1 1.772(9) . ?
C5 C6 1.406(10) . ?
C5 C8 1.543(10) . ?
C6 C7 1.504(10) . ?
C7 N1 1.455(8) . ?
C7 H7A 0.97 . ?
C7 H7B 0.97 . ?
C8 H8A 0.96 . ?
C8 H8B 0.96 . ?
C8 H8C 0.96 . ?
C9 C11 1.489(10) . ?
C9 C10 1.544(10) . ?
C9 H9 0.98 . ?
C10 H10A 0.96 . ?
C10 H10B 0.96 . ?
C10 H10C 0.96 . ?
C11 H11A 0.96 . ?
C11 H11B 0.96 . ?
C11 H11C 0.96 . ?
C12 O2 1.328(7) . ?
C12 C13 1.400(8) . ?
C12 C17 1.422(9) . ?
C13 C14 1.375(9) . ?
C13 C20 1.505(9) . ?
C14 C15 1.390(10) . ?
C14 H14 0.93 . ?
C15 C16 1.351(10) . ?
C15 Cl2 1.759(8) . ?
C16 C17 1.427(10) . ?
C16 C19 1.530(10) . ?
C17 C18 1.547(9) . ?
C18 N2 1.464(8) . ?
C18 H18A 0.97 . ?
C18 H18B 0.97 . ?
C19 H19A 0.96 . ?
C19 H19B 0.96 . ?
C19 H19C 0.96 . ?
C20 C22 1.512(9) . ?
C20 C21 1.516(9) . ?
C20 H20 0.98 . ?
C21 H21A 0.96 . ?
C21 H21B 0.96 . ?
C21 H21C 0.96 . ?
C22 H22A 0.96 . ?
C22 H22B 0.96 . ?
C22 H22C 0.96 . ?
C23 N2 1.464(8) . ?
C23 H23A 0.96 . ?
C23 H23B 0.96 . ?
C23 H23C 0.96 . ?
C24 C25 1.506(10) . ?
C24 N2 1.507(8) . ?
C24 H24A 0.97 . ?
C24 H24B 0.97 . ?
C25 N1 1.471(9) . ?
C25 H25A 0.97 . ?
C25 H25B 0.97 . ?
C26 N1 1.482(8) . ?
C26 H26A 0.96 . ?
C26 H26B 0.96 . ?
C26 H26C 0.96 . ?
N1 Cu1 2.054(6) . ?
N2 Cu1 2.047(5) . ?
O1 Cu1 1.863(5) . ?
O2 Cu1 1.900(4) . ?
Cu1 O3B 2.13(3) . ?
Cu1 O3 2.412(10) . ?
S1 O3 1.524(12) . ?
S1 C27 1.762(15) . ?
S1 C28 1.798(17) . ?
C27 H27A 0.96 . ?
C27 H27B 0.96 . ?
C27 H27C 0.96 . ?
C28 H28A 0.96 . ?
C28 H28B 0.96 . ?
C28 H28C 0.96 . ?
S1B O3B 1.52(2) . ?
S1B C28B 1.78(2) . ?
S1B C27B 1.82(3) . ?
C28B H28D 0.96 . ?
C28B H28E 0.96 . ?
C28B H28F 0.96 . ?
C27B H27D 0.96 . ?
C27B H27E 0.96 . ?
C27B H27F 0.96 . ?
